data_8101037
loop_
_publ_author_name
'Hazari, S. K. S.'
'Roy, T. G.'
'Dey, B. K.'
'Miah, H. A.'
'Dutta, S.'
'Tiekink, E. R. T.'

_publ_section_title
;
Refinement of the crystal structure of diaqua-(3,10-C-meso-3,5,7,7,
10,12,14,14-octamethyl-1,4,8,11-tetraazacyclotetradecane)copper(II) 
diperchlorate , [Cu(C~18~H~40~N~4~)(H~2~O)~2~](ClO~4~)~2~, at 173 K
;
_journal_issue 3
_journal_name_full 'Zeitschrift f\"ur Kristallographie - New Crystal Structures'
_journal_page_first 441
_journal_page_last 442
_journal_volume 216
_journal_year 2001
_chemical_formula_structural 'C18 H44 Cl2 Cu N4 O10'
_chemical_formula_sum 'C18 H44 Cl2 Cu N4 O10'
_chemical_formula_weight 611.02
_space_group_IT_number 14
_symmetry_cell_setting monoclinic
_symmetry_space_group_name_Hall '-P 2ybc'
_symmetry_space_group_name_H-M 'P 1 21/c 1'
_cell_angle_alpha 90
_cell_angle_beta 102.56(2)
_cell_angle_gamma 90
_cell_formula_units_Z 2
_cell_length_a 8.111(2)
_cell_length_b 15.993(4)
_cell_length_c 10.344(4)
_cell_measurement_temperature 173
_cell_volume 1309.8(7)
_diffrn_ambient_temperature 173
_exptl_crystal_density_diffrn 1.549
_cod_original_sg_symbol_H-M 'P 21/c'
_cod_original_formula_sum 'C18 H44 Cl2 Cu N4 O10 '
_cod_database_code 8101037

loop_
_symmetry_equiv_pos_as_xyz
'  +x,  +y,  +z'
'  -x,1/2+y,1/2-z'
'  -x,  -y,  -z'
'  +x,1/2-y,1/2+z'

loop_
_atom_site_label
_atom_site_fract_x
_atom_site_fract_y
_atom_site_fract_z
_atom_site_U_iso_or_equiv
_atom_site_occupancy
_atom_site_refinement_flags
_atom_site_adp_type
_atom_site_calc_flag
_atom_site_calc_attached_atom
_atom_site_Wyckoff_symbol
_atom_site_symmetry_multiplicity
Cu 0.0000 0.0000 0.0000 0.01902(7) 0.500 S Uani d ? a 2
Cl 0.25492(6) 0.19170(3) -0.38781(5) 0.0337(1) 1.000 . Uani d ? e 4
O(1) 0.2584(2) 0.10625(9) -0.0285(1) 0.0451(4) 1.000 . Uani d ? e 4
O(2) 0.3550(2) 0.1572(1) -0.4725(2) 0.0894(7) 1.000 . Uani d ? e 4
O(3) 0.3444(2) 0.2639(1) -0.3303(2) 0.0714(6) 1.000 . Uani d ? e 4
O(4) 0.0990(2) 0.2143(1) -0.4674(2) 0.0810(6) 1.000 . Uani d ? e 4
O(5) 0.2393(2) 0.1284(1) -0.2997(2) 0.0993(8) 1.000 . Uani d ? e 4
N(1) 0.0550(1) -0.00008(8) 0.2018(1) 0.0173(3) 1.000 . Uani d ? e 4
N(4) -0.1066(1) 0.11321(8) 0.0157(1) 0.0173(3) 1.000 . Uani d ? e 4
C(2) 0.0337(2) 0.0881(1) 0.2422(2) 0.0220(4) 1.000 . Uani d ? e 4
C(3') -0.2848(2) 0.0843(1) 0.1795(2) 0.0281(5) 1.000 . Uani d ? e 4
C(3) -0.1250(2) 0.1240(1) 0.1548(2) 0.0204(4) 1.000 . Uani d ? e 4
C(5) -0.2565(2) 0.1408(1) -0.0878(2) 0.0204(4) 1.000 . Uani d ? e 4
C(5') -0.3051(2) 0.2314(1) -0.0676(2) 0.0306(5) 1.000 . Uani d ? e 4
C(6) -0.2190(2) 0.1300(1) -0.2239(2) 0.0209(4) 1.000 . Uani d ? e 4
C(7') -0.2038(2) 0.0492(1) -0.4258(2) 0.0285(5) 1.000 . Uani d ? e 4
C(7) -0.2127(2) 0.0420(1) -0.2793(1) 0.0184(4) 1.000 . Uani d ? e 4
C(7'') -0.3684(2) -0.0085(1) -0.2682(2) 0.0257(4) 1.000 . Uani d ? e 4
H(1) 0.0240 0.0895 0.3321 0.026 1.000 . Uiso c ? e 4
H(2) 0.1287 0.1202 0.2325 0.026 1.000 . Uiso c ? e 4
H(3) -0.2833 0.0858 0.2715 0.034 1.000 . Uiso c ? e 4
H(4) -0.3802 0.1143 0.1323 0.034 1.000 . Uiso c ? e 4
H(5) -0.2912 0.0279 0.1500 0.034 1.000 . Uiso c ? e 4
H(6) -0.1287 0.1822 0.1725 0.024 1.000 . Uiso c ? e 4
H(7) -0.3496 0.1060 -0.0820 0.024 1.000 . Uiso c ? e 4
H(8) -0.3076 0.2400 0.0228 0.037 1.000 . Uiso c ? e 4
H(9) -0.2243 0.2678 -0.0917 0.037 1.000 . Uiso c ? e 4
H(10) -0.4135 0.2426 -0.1214 0.037 1.000 . Uiso c ? e 4
H(11) -0.3036 0.1598 -0.2844 0.025 1.000 . Uiso c ? e 4
H(12) -0.1120 0.1549 -0.2213 0.025 1.000 . Uiso c ? e 4
H(13) -0.1362 0.0960 -0.4372 0.034 1.000 . Uiso c ? e 4
H(14) -0.1551 -0.0003 -0.4523 0.034 1.000 . Uiso c ? e 4
H(15) -0.3144 0.0562 -0.4785 0.034 1.000 . Uiso c ? e 4
H(16) -0.3777 -0.0103 -0.1783 0.031 1.000 . Uiso c ? e 4
H(17) -0.4664 0.0172 -0.3202 0.031 1.000 . Uiso c ? e 4
H(18) -0.3584 -0.0637 -0.2992 0.031 1.000 . Uiso c ? e 4
H(1o) 0.2483 0.1404 -0.1006 0.014 1.000 . Uiso c ? e 4
H(2o) 0.3026 0.1476 0.0332 0.014 1.000 . Uiso c ? e 4
H(1n) -0.0356 -0.0297 0.2255 0.021 1.000 . Uiso c ? e 4
H(2n) -0.0207 0.1519 0.0075 0.021 1.000 . Uiso c ? e 4

loop_
_atom_site_aniso_label
_atom_site_aniso_U_11
_atom_site_aniso_U_22
_atom_site_aniso_U_33
_atom_site_aniso_U_12
_atom_site_aniso_U_13
_atom_site_aniso_U_23
Cu 0.0223(1) 0.0187(1) 0.0147(1) 0.0069(1) 0.0010(1) -0.0021(1)
Cl 0.0305(2) 0.0246(2) 0.0403(3) 0.0032(2) -0.0047(2) -0.0025(2)
O(1) 0.0451(8) 0.0467(9) 0.0421(8) -0.0067(7) 0.0064(7) -0.0062(7)
O(2) 0.083(1) 0.090(2) 0.104(2) 0.001(1) 0.039(1) -0.027(1)
O(3) 0.078(1) 0.043(1) 0.072(1) -0.0002(8) -0.0304(9) -0.0106(9)
O(4) 0.0417(9) 0.049(1) 0.131(2) 0.0042(8) -0.029(1) -0.000(1)
O(5) 0.117(2) 0.106(2) 0.075(1) -0.025(1) 0.022(1) 0.032(1)
N(1) 0.0174(6) 0.0172(6) 0.0169(6) 0.0006(6) 0.0028(5) -0.0005(6)
N(4) 0.0174(6) 0.0166(7) 0.0177(6) 0.0002(5) 0.0036(5) -0.0013(5)
C(2) 0.0260(9) 0.0196(8) 0.0192(8) 0.0008(7) 0.0023(7) -0.0046(7)
C(3') 0.0277(9) 0.030(1) 0.0293(9) 0.0045(8) 0.0130(7) 0.0005(8)
C(3) 0.0231(8) 0.0178(8) 0.0203(8) 0.0026(7) 0.0049(6) -0.0040(7)
C(5) 0.0185(8) 0.0197(8) 0.0221(8) 0.0033(6) 0.0023(7) 0.0004(7)
C(5') 0.034(1) 0.0235(9) 0.030(1) 0.0102(8) -0.0034(8) -0.0040(8)
C(6) 0.0200(8) 0.0179(8) 0.0230(8) 0.0007(6) 0.0006(7) 0.0041(7)
C(7') 0.037(1) 0.028(1) 0.0190(8) 0.0009(8) 0.0023(7) 0.0038(7)
C(7) 0.0193(8) 0.0182(8) 0.0166(8) 0.0004(6) 0.0015(6) 0.0032(6)
C(7'') 0.0209(8) 0.0241(9) 0.0305(9) -0.0027(7) 0.0020(7) 0.0006(8)

loop_
_geom_bond_atom_site_label_1
_geom_bond_atom_site_label_2
_geom_bond_distance
_geom_bond_site_symmetry_1
_geom_bond_site_symmetry_2
_geom_bond_publ_flag
Cu O(1) 2.763(3) . . ?
Cu O(1) 2.763(3) . . ?
Cu N(1) 2.037(2) . . ?
Cu N(1) 2.037(2) . . ?
Cu N(4) 2.028(3) . . ?
Cu N(4) 2.028(3) . . ?
Cl O(2) 1.429(4) . . ?
Cl O(3) 1.423(3) . . ?
Cl O(4) 1.398(3) . . ?
Cl O(5) 1.386(4) . . ?
O(1) H(1o) 0.91 . . no
O(1) H(2o) 0.94 . . no
N(1) C(2) 1.492(4) . . ?
N(1) C(7) 1.511(4) . . ?
N(1) H(1n) 0.95 . . no
N(4) C(3) 1.488(4) . . ?
N(4) C(5) 1.501(4) . . ?
N(4) H(2n) 0.95 . . no
C(2) C(3) 1.516(4) . . ?
C(2) H(1) 0.95 . . no
C(2) H(2) 0.95 . . no
C(3') C(3) 1.514(4) . . ?
C(3') H(3) 0.95 . . no
C(3') H(4) 0.95 . . no
C(3') H(5) 0.95 . . no
C(3) H(6) 0.95 . . no
C(5) C(5') 1.528(5) . . ?
C(5) C(6) 1.514(4) . . ?
C(5) H(7) 0.95 . . no
C(5') H(8) 0.95 . . no
C(5') H(9) 0.95 . . no
C(5') H(10) 0.95 . . no
C(6) C(7) 1.525(4) . . ?
C(6) H(11) 0.95 . . no
C(6) H(12) 0.95 . . no
C(7') C(7) 1.537(4) . . ?
C(7') H(13) 0.95 . . no
C(7') H(14) 0.95 . . no
C(7') H(15) 0.95 . . no
C(7) C(7'') 1.524(4) . . ?
C(7'') H(16) 0.95 . . no
C(7'') H(17) 0.95 . . no
C(7'') H(18) 0.95 . . no
